data_4075966
loop_
_publ_author_name
'Byrnes, Matthew J.'
'Dai, Xuliang'
'Schrock, Richard R.'
'Hock, Adam S.'
'M\"uller, Peter'

_publ_section_title
;
 Some Organometallic Chemistry of Molybdenum Complexes that Contain the
 [HIPTN3N]3-Triamidoamine Ligand,
 {[3,5-(2,4,6-i-Pr3C6H2)2C6H3NCH2CH2]3N}3-
;
_journal_issue 18
_journal_name_full Organometallics
_journal_page_first 4437
_journal_paper_doi 10.1021/om050373e
_journal_volume 24
_journal_year 2005
_chemical_formula_sum 'C122.75 H173.5 Mo N4'
_chemical_formula_weight 1801.10
_chemical_name_systematic
;
  ?
;
_space_group_IT_number 165
_symmetry_cell_setting trigonal
_symmetry_space_group_name_Hall '-P 3 2"c'
_symmetry_space_group_name_H-M 'P -3 c 1'
_atom_sites_solution_hydrogens geom
_atom_sites_solution_primary direct
_atom_sites_solution_secondary difmap
_audit_creation_method SHELXL-97
_cell_angle_alpha 90.00
_cell_angle_beta 90.00
_cell_angle_gamma 120.00
_cell_formula_units_Z 12
_cell_length_a 43.616(3)
_cell_length_b 43.616(3)
_cell_length_c 24.703(3)
_cell_measurement_reflns_used 8730
_cell_measurement_temperature 100(2)
_cell_measurement_theta_max 19.93
_cell_measurement_theta_min 2.18
_cell_volume 40698(6)
_computing_cell_refinement 'SAINT 5 (Bruker-AXS, 2003)'
_computing_data_collection 'SMART 5 (Bruker-AXS, 2003)'
_computing_data_reduction 'SAINT 5 (Bruker-AXS, 2003)'
_computing_molecular_graphics 'Bruker SHELXTL'
_computing_publication_material 'Bruker SHELXTL'
_computing_structure_refinement 'SHELXL-97 (Sheldrick, 1997)'
_computing_structure_solution 'SHELXS-97 (Sheldrick, 1990)'
_diffrn_ambient_temperature 100(2)
_diffrn_measured_fraction_theta_full 0.999
_diffrn_measured_fraction_theta_max 0.999
_diffrn_measurement_device_type 'Bruker Smart APEX CCD'
_diffrn_measurement_method 'omega and phi scans'
_diffrn_radiation_monochromator graphite
_diffrn_radiation_source 'fine-focus sealed tube'
_diffrn_radiation_type MoK\a
_diffrn_radiation_wavelength 0.71073
_diffrn_reflns_av_R_equivalents 0.1405
_diffrn_reflns_av_sigmaI/netI 0.0413
_diffrn_reflns_limit_h_max 0
_diffrn_reflns_limit_h_min -32
_diffrn_reflns_limit_k_max 37
_diffrn_reflns_limit_k_min 0
_diffrn_reflns_limit_l_max 21
_diffrn_reflns_limit_l_min 0
_diffrn_reflns_number 246843
_diffrn_reflns_theta_full 18.00
_diffrn_reflns_theta_max 18.00
_diffrn_reflns_theta_min 1.65
_exptl_absorpt_coefficient_mu 0.136
_exptl_absorpt_correction_T_max 0.9866
_exptl_absorpt_correction_T_min 0.9734
_exptl_absorpt_correction_type multi-scan
_exptl_absorpt_process_details sadabs
_exptl_crystal_colour orange
_exptl_crystal_density_diffrn 0.882
_exptl_crystal_density_meas ?
_exptl_crystal_density_method 'not measured'
_exptl_crystal_description block
_exptl_crystal_F_000 11760
_exptl_crystal_size_max 0.20
_exptl_crystal_size_mid 0.15
_exptl_crystal_size_min 0.10
_refine_diff_density_max 1.215
_refine_diff_density_min -0.434
_refine_diff_density_rms 0.128
_refine_ls_extinction_method none
_refine_ls_goodness_of_fit_ref 2.411
_refine_ls_hydrogen_treatment mixed
_refine_ls_matrix_type full
_refine_ls_number_parameters 1210
_refine_ls_number_reflns 9347
_refine_ls_number_restraints 1689
_refine_ls_restrained_S_all 2.252
_refine_ls_R_factor_all 0.1382
_refine_ls_R_factor_gt 0.1178
_refine_ls_shift/su_max 0.000
_refine_ls_shift/su_mean 0.000
_refine_ls_structure_factor_coef Fsqd
_refine_ls_weighting_details 'calc w=1/[\s^2^(Fo^2^)+(0.1000P)^2^+0.0000P] where P=(Fo^2^+2Fc^2^)/3'
_refine_ls_weighting_scheme calc
_refine_ls_wR_factor_gt 0.3227
_refine_ls_wR_factor_ref 0.3300
_reflns_number_gt 7774
_reflns_number_total 9347
_reflns_threshold_expression >2sigma(I)
_cod_data_source_file om050373esi20050510_102900.cif
_cod_data_source_block 05021
_cod_depositor_comments
;
The following automatic conversions were performed:

'_symmetry_cell_setting' value 'Trigonal' changed to 'trigonal'
according to /home/saulius/struct/CIF-dictionaries/cif_core.dic
dictionary named 'cif_core.dic' version 2.4.1 from 2010-06-29.

Automatic conversion script
Id: cif_fix_values 1715 2011-07-08 13:25:40Z adriana 

The following automatic conversions were performed:

'_exptl_crystal_density_meas' value 'not measured' was changed to '?'
- the value is perceived as not measured.

Automatic conversion script
Id: cif_fix_values 3008 2015-01-20 13:52:24Z robertas 
;
_cod_original_cell_volume 40697(7)
_cod_original_sg_symbol_H-M P-3c1
_cod_original_formula_sum 'C122.75 H173.50 Mo N4'
_cod_database_code 4075966

loop_
_symmetry_equiv_pos_as_xyz
'x, y, z'
'-y, x-y, z'
'-x+y, -x, z'
'y, x, -z+1/2'
'x-y, -y, -z+1/2'
'-x, -x+y, -z+1/2'
'-x, -y, -z'
'y, -x+y, -z'
'x-y, x, -z'
'-y, -x, z-1/2'
'-x+y, y, z-1/2'
'x, x-y, z-1/2'

loop_
_atom_site_label
_atom_site_type_symbol
_atom_site_fract_x
_atom_site_fract_y
_atom_site_fract_z
_atom_site_U_iso_or_equiv
_atom_site_adp_type
_atom_site_occupancy
_atom_site_symmetry_multiplicity
_atom_site_calc_flag
_atom_site_refinement_flags
_atom_site_disorder_assembly
_atom_site_disorder_group
Mo1 Mo 0.26157(3) 0.37762(3) 0.30641(4) 0.0499(5) Uani 1 1 d U . .
N1 N 0.2185(2) 0.3307(2) 0.3061(4) 0.055(2) Uani 1 1 d U . .
N2 N 0.2584(2) 0.4151(2) 0.2670(3) 0.052(2) Uani 1 1 d U . .
N3 N 0.3084(2) 0.3798(2) 0.3050(3) 0.046(2) Uani 1 1 d U . .
N4 N 0.2605(2) 0.3608(2) 0.2194(3) 0.053(2) Uani 1 1 d U . .
C1 C 0.2569(3) 0.3986(3) 0.3721(4) 0.057(3) Uani 1 1 d U . .
C2 C 0.2509(3) 0.3659(3) 0.3946(5) 0.058(3) Uani 1 1 d U . .
C3 C 0.2049(3) 0.3111(3) 0.2557(5) 0.067(3) Uani 1 1 d U . .
H3A H 0.1880 0.3172 0.2387 0.081 Uiso 1 1 calc R . .
H3B H 0.1924 0.2853 0.2626 0.081 Uiso 1 1 calc R . .
C4 C 0.2370(3) 0.3218(3) 0.2181(5) 0.063(3) Uani 1 1 d U . .
H4A H 0.2502 0.3101 0.2303 0.076 Uiso 1 1 calc R . .
H4B H 0.2288 0.3140 0.1807 0.076 Uiso 1 1 calc R . .
C5 C 0.2619(3) 0.4161(3) 0.2068(4) 0.061(3) Uani 1 1 d U . .
H5A H 0.2486 0.4267 0.1907 0.074 Uiso 1 1 calc R . .
H5B H 0.2871 0.4309 0.1966 0.074 Uiso 1 1 calc R . .
C6 C 0.2479(3) 0.3794(3) 0.1858(5) 0.061(3) Uani 1 1 d U . .
H6A H 0.2216 0.3667 0.1862 0.073 Uiso 1 1 calc R . .
H6B H 0.2558 0.3803 0.1480 0.073 Uiso 1 1 calc R . .
C7 C 0.3151(3) 0.3642(3) 0.2555(4) 0.052(3) Uani 1 1 d U . .
H7A H 0.3052 0.3385 0.2606 0.062 Uiso 1 1 calc R . .
H7B H 0.3408 0.3752 0.2493 0.062 Uiso 1 1 calc R . .
C8 C 0.2976(3) 0.3709(3) 0.2071(4) 0.057(3) Uani 1 1 d U . .
H8A H 0.3111 0.3963 0.1973 0.068 Uiso 1 1 calc R . .
H8B H 0.2981 0.3571 0.1757 0.068 Uiso 1 1 calc R . .
C115 C 0.1976(3) 0.3167(3) 0.3526(5) 0.058(3) Uani 1 1 d DU . .
C116 C 0.1634(3) 0.2878(3) 0.3531(5) 0.073(4) Uani 1 1 d DU . .
H116 H 0.1524 0.2765 0.3201 0.087 Uiso 1 1 calc R . .
C117 C 0.1451(3) 0.2753(3) 0.4014(5) 0.075(4) Uani 1 1 d DU . .
C118 C 0.1612(3) 0.2919(3) 0.4494(5) 0.071(4) Uani 1 1 d DU . .
H118 H 0.1488 0.2831 0.4825 0.085 Uiso 1 1 calc R . .
C119 C 0.1950(3) 0.3212(3) 0.4503(4) 0.059(3) Uani 1 1 d DU . .
C120 C 0.2135(3) 0.3343(3) 0.4011(4) 0.053(3) Uani 1 1 d DU . .
C121 C 0.1080(3) 0.2445(3) 0.4001(6) 0.103(4) Uani 1 1 d DU . .
C122 C 0.1023(4) 0.2100(4) 0.4039(9) 0.161(6) Uani 1 1 d DU . .
C123 C 0.0682(4) 0.1824(4) 0.3990(9) 0.179(7) Uani 1 1 d DU . .
H123 H 0.0641 0.1589 0.4024 0.215 Uiso 1 1 calc R . .
C124 C 0.0396(4) 0.1869(4) 0.3895(9) 0.178(7) Uani 1 1 d DU . .
C125 C 0.0458(4) 0.2208(4) 0.3884(8) 0.156(6) Uani 1 1 d DU . .
H125 H 0.0263 0.2246 0.3844 0.188 Uiso 1 1 calc R . .
C126 C 0.0799(3) 0.2502(3) 0.3928(6) 0.114(4) Uani 1 1 d DU . .
C127 C 0.1327(5) 0.2027(5) 0.4132(11) 0.213(9) Uani 1 1 d DU . .
H127 H 0.1552 0.2257 0.4081 0.256 Uiso 1 1 calc R . .
C128 C 0.1338(9) 0.1903(9) 0.4712(12) 0.352(16) Uani 1 1 d DU . .
H12A H 0.1345 0.2076 0.4972 0.529 Uiso 1 1 calc R . .
H12B H 0.1549 0.1881 0.4756 0.529 Uiso 1 1 calc R . .
H12C H 0.1126 0.1672 0.4777 0.529 Uiso 1 1 calc R . .
C129 C 0.1325(7) 0.1783(7) 0.3714(14) 0.359(18) Uani 1 1 d DU . .
H12D H 0.1516 0.1732 0.3787 0.539 Uiso 1 1 calc R . .
H12E H 0.1361 0.1893 0.3357 0.539 Uiso 1 1 calc R . .
H12F H 0.1097 0.1561 0.3722 0.539 Uiso 1 1 calc R . .
C130 C 0.0005(4) 0.1543(5) 0.3794(11) 0.247(11) Uani 1 1 d DU . .
H130 H -0.0156 0.1640 0.3720 0.296 Uiso 1 1 calc R . .
C131 C -0.0115(7) 0.1333(8) 0.4296(12) 0.42(3) Uani 1 1 d DU . .
H13A H -0.0115 0.1482 0.4592 0.623 Uiso 1 1 calc R . .
H13B H 0.0046 0.1244 0.4385 0.623 Uiso 1 1 calc R . .
H13C H -0.0355 0.1133 0.4244 0.623 Uiso 1 1 calc R . .
C132 C 0.0002(6) 0.1335(7) 0.3305(12) 0.326(19) Uani 1 1 d DU . .
H13D H 0.0082 0.1490 0.2988 0.489 Uiso 1 1 calc R . .
H13E H -0.0239 0.1139 0.3243 0.489 Uiso 1 1 calc R . .
H13F H 0.0160 0.1240 0.3367 0.489 Uiso 1 1 calc R . .
C133 C 0.0849(4) 0.2878(4) 0.3868(7) 0.134(5) Uani 1 1 d DU . .
H133 H 0.1089 0.3039 0.4023 0.161 Uiso 1 1 calc R . .
C134 C 0.0602(4) 0.2945(5) 0.4196(7) 0.157(7) Uani 1 1 d DU . .
H13G H 0.0599 0.2868 0.4570 0.235 Uiso 1 1 calc R . .
H13H H 0.0363 0.2813 0.4043 0.235 Uiso 1 1 calc R . .
H13I H 0.0682 0.3199 0.4192 0.235 Uiso 1 1 calc R . .
C135 C 0.0869(6) 0.3003(6) 0.3298(8) 0.188(9) Uani 1 1 d DU . .
H13J H 0.1040 0.2965 0.3093 0.281 Uiso 1 1 calc R . .
H13K H 0.0945 0.3256 0.3299 0.281 Uiso 1 1 calc R . .
H13L H 0.0635 0.2870 0.3128 0.281 Uiso 1 1 calc R . .
C136 C 0.2098(3) 0.3373(3) 0.5052(4) 0.065(3) Uani 1 1 d DU . .
C137 C 0.2062(3) 0.3652(3) 0.5239(5) 0.069(3) Uani 1 1 d DU . .
C138 C 0.2143(3) 0.3759(4) 0.5773(5) 0.084(4) Uani 1 1 d DU . .
H138 H 0.2108 0.3944 0.5902 0.101 Uiso 1 1 calc R . .
C139 C 0.2272(4) 0.3604(4) 0.6126(5) 0.096(4) Uani 1 1 d DU . .
C140 C 0.2320(4) 0.3334(4) 0.5926(5) 0.089(4) Uani 1 1 d DU . .
H140 H 0.2409 0.3224 0.6161 0.107 Uiso 1 1 calc R . .
C141 C 0.2242(3) 0.3219(3) 0.5392(5) 0.076(3) Uani 1 1 d DU . .
C142 C 0.1910(3) 0.3828(3) 0.4878(5) 0.069(3) Uani 1 1 d DU . .
H142 H 0.1903 0.3744 0.4499 0.082 Uiso 1 1 calc R . .
C143 C 0.1530(3) 0.3722(3) 0.5046(5) 0.083(4) Uani 1 1 d DU . .
H14A H 0.1439 0.3835 0.4803 0.125 Uiso 1 1 calc R . .
H14B H 0.1530 0.3799 0.5418 0.125 Uiso 1 1 calc R . .
H14C H 0.1379 0.3464 0.5022 0.125 Uiso 1 1 calc R . .
C144 C 0.2154(3) 0.4234(3) 0.4886(5) 0.081(4) Uani 1 1 d DU . .
H14D H 0.2057 0.4344 0.4647 0.121 Uiso 1 1 calc R . .
H14E H 0.2391 0.4294 0.4759 0.121 Uiso 1 1 calc R . .
H14F H 0.2170 0.4322 0.5256 0.121 Uiso 1 1 calc R . .
C145 C 0.2357(4) 0.3707(5) 0.6726(5) 0.135(6) Uani 1 1 d DU . .
H145 H 0.2272 0.3882 0.6722 0.162 Uiso 1 1 calc R . .
C146 C 0.2113(4) 0.3487(5) 0.7111(6) 0.140(7) Uani 1 1 d DU . .
H14G H 0.1883 0.3338 0.6936 0.210 Uiso 1 1 calc R . .
H14H H 0.2088 0.3632 0.7392 0.210 Uiso 1 1 calc R . .
H14I H 0.2195 0.3337 0.7275 0.210 Uiso 1 1 calc R . .
C147 C 0.2720(4) 0.3965(4) 0.6831(6) 0.125(6) Uani 1 1 d DU . .
H14J H 0.2834 0.4087 0.6494 0.187 Uiso 1 1 calc R . .
H14K H 0.2843 0.3847 0.6978 0.187 Uiso 1 1 calc R . .
H14L H 0.2731 0.4139 0.7094 0.187 Uiso 1 1 calc R . .
C148 C 0.2312(4) 0.2923(3) 0.5191(6) 0.093(4) Uani 1 1 d DU . .
H148 H 0.2228 0.2873 0.4808 0.112 Uiso 1 1 calc R . .
C149 C 0.2108(5) 0.2576(4) 0.5493(8) 0.153(7) Uani 1 1 d DU . .
H14M H 0.1854 0.2494 0.5474 0.229 Uiso 1 1 calc R . .
H14N H 0.2183 0.2610 0.5873 0.229 Uiso 1 1 calc R . .
H14O H 0.2154 0.2399 0.5328 0.229 Uiso 1 1 calc R . .
C150 C 0.2705(4) 0.3066(4) 0.5172(7) 0.121(6) Uani 1 1 d DU . .
H15A H 0.2752 0.2882 0.5034 0.181 Uiso 1 1 calc R . .
H15B H 0.2804 0.3135 0.5537 0.181 Uiso 1 1 calc R . .
H15C H 0.2815 0.3272 0.4932 0.181 Uiso 1 1 calc R . .
C215 C 0.2574(3) 0.4461(3) 0.2838(4) 0.053(3) Uani 1 1 d DU . .
C216 C 0.2869(3) 0.4747(3) 0.3056(4) 0.053(3) Uani 1 1 d DU . .
H216 H 0.3077 0.4732 0.3114 0.064 Uiso 1 1 calc R . .
C217 C 0.2869(3) 0.5053(3) 0.3191(4) 0.063(3) Uani 1 1 d DU . .
C218 C 0.2561(3) 0.5070(3) 0.3101(4) 0.061(3) Uani 1 1 d DU . .
H218 H 0.2560 0.5281 0.3188 0.073 Uiso 1 1 calc R . .
C219 C 0.2259(3) 0.4786(3) 0.2890(4) 0.061(3) Uani 1 1 d DU . .
C220 C 0.2267(3) 0.4480(3) 0.2762(4) 0.055(3) Uani 1 1 d DU . .
H220 H 0.2061 0.4281 0.2621 0.066 Uiso 1 1 calc R . .
C221 C 0.3202(3) 0.5374(3) 0.3392(5) 0.070(3) Uani 1 1 d DU . .
C222 C 0.3451(3) 0.5609(3) 0.3020(5) 0.090(4) Uani 1 1 d DU . .
C223 C 0.3754(4) 0.5900(3) 0.3213(6) 0.104(5) Uani 1 1 d DU . .
H223 H 0.3929 0.6056 0.2964 0.124 Uiso 1 1 calc R . .
C224 C 0.3808(4) 0.5970(3) 0.3765(6) 0.107(5) Uani 1 1 d DU . .
C225 C 0.3559(4) 0.5735(3) 0.4126(5) 0.097(4) Uani 1 1 d DU . .
H225 H 0.3597 0.5779 0.4504 0.117 Uiso 1 1 calc R . .
C226 C 0.3254(3) 0.5436(3) 0.3947(5) 0.077(3) Uani 1 1 d DU . .
C227 C 0.3393(4) 0.5539(4) 0.2413(5) 0.108(5) Uani 1 1 d DU . .
H227 H 0.3176 0.5302 0.2361 0.130 Uiso 1 1 calc R . .
C228 C 0.3328(6) 0.5820(5) 0.2143(8) 0.193(9) Uani 1 1 d DU . .
H22A H 0.3126 0.5820 0.2317 0.289 Uiso 1 1 calc R . .
H22B H 0.3277 0.5765 0.1758 0.289 Uiso 1 1 calc R . .
H22C H 0.3539 0.6054 0.2183 0.289 Uiso 1 1 calc R . .
C229 C 0.3693(4) 0.5530(5) 0.2146(6) 0.145(6) Uani 1 1 d DU . .
H22D H 0.3646 0.5488 0.1757 0.218 Uiso 1 1 calc R . .
H22E H 0.3721 0.5339 0.2303 0.218 Uiso 1 1 calc R . .
H22F H 0.3911 0.5756 0.2202 0.218 Uiso 1 1 calc R . .
C230 C 0.4162(4) 0.6294(4) 0.3991(8) 0.163(7) Uani 1 1 d DU . .
H230 H 0.4107 0.6365 0.4347 0.195 Uiso 1 1 calc R . .
C231 C 0.4300(7) 0.6601(5) 0.3630(13) 0.335(19) Uani 1 1 d DU . .
H23A H 0.4115 0.6663 0.3565 0.502 Uiso 1 1 calc R . .
H23B H 0.4370 0.6543 0.3285 0.502 Uiso 1 1 calc R . .
H23C H 0.4505 0.6802 0.3798 0.502 Uiso 1 1 calc R . .
C232 C 0.4432(5) 0.6177(5) 0.4091(11) 0.234(12) Uani 1 1 d DU . .
H23D H 0.4333 0.5977 0.4344 0.352 Uiso 1 1 calc R . .
H23E H 0.4647 0.6374 0.4247 0.352 Uiso 1 1 calc R . .
H23F H 0.4489 0.6105 0.3748 0.352 Uiso 1 1 calc R . .
C233 C 0.2989(3) 0.5176(3) 0.4367(5) 0.086(4) Uani 1 1 d DU . .
H233 H 0.2782 0.4991 0.4159 0.103 Uiso 1 1 calc R . .
C234 C 0.2845(6) 0.5345(5) 0.4747(7) 0.171(8) Uani 1 1 d DU . .
H23G H 0.2738 0.5458 0.4537 0.256 Uiso 1 1 calc R . .
H23H H 0.3039 0.5523 0.4969 0.256 Uiso 1 1 calc R . .
H23I H 0.2666 0.5163 0.4983 0.256 Uiso 1 1 calc R . .
C235 C 0.3147(3) 0.4988(3) 0.4670(6) 0.099(5) Uani 1 1 d DU . .
H23J H 0.3222 0.4868 0.4412 0.148 Uiso 1 1 calc R . .
H23K H 0.2969 0.4813 0.4916 0.148 Uiso 1 1 calc R . .
H23L H 0.3352 0.5161 0.4879 0.148 Uiso 1 1 calc R . .
C236 C 0.1929(3) 0.4804(3) 0.2790(4) 0.070(3) Uani 1 1 d DU . .
C237 C 0.1641(3) 0.4648(3) 0.3134(5) 0.076(3) Uani 1 1 d DU . .
C238 C 0.1347(4) 0.4678(4) 0.3023(6) 0.097(4) Uani 1 1 d DU . .
H238 H 0.1146 0.4562 0.3253 0.116 Uiso 1 1 calc R . .
C239 C 0.1337(4) 0.4870(4) 0.2591(6) 0.110(5) Uani 1 1 d DU . .
C240 C 0.1615(4) 0.5015(4) 0.2232(6) 0.113(5) Uani 1 1 d DU . .
H240 H 0.1601 0.5133 0.1917 0.136 Uiso 1 1 calc R . .
C241 C 0.1920(3) 0.4990(4) 0.2331(5) 0.094(4) Uani 1 1 d DU . .
C242 C 0.1636(3) 0.4437(3) 0.3624(4) 0.081(4) Uani 1 1 d DU . .
H242 H 0.1882 0.4480 0.3673 0.097 Uiso 1 1 calc R . .
C243 C 0.1534(4) 0.4552(4) 0.4154(5) 0.105(5) Uani 1 1 d DU . .
H24A H 0.1539 0.4408 0.4455 0.158 Uiso 1 1 calc R . .
H24B H 0.1296 0.4519 0.4119 0.158 Uiso 1 1 calc R . .
H24C H 0.1704 0.4802 0.4224 0.158 Uiso 1 1 calc R . .
C244 C 0.1397(4) 0.4039(3) 0.3531(6) 0.118(5) Uani 1 1 d DU . .
H24D H 0.1404 0.3909 0.3850 0.177 Uiso 1 1 calc R . .
H24E H 0.1480 0.3967 0.3214 0.177 Uiso 1 1 calc R . .
H24F H 0.1153 0.3986 0.3469 0.177 Uiso 1 1 calc R . .
C245 C 0.1028(4) 0.4942(5) 0.2497(7) 0.131(6) Uani 1 1 d DU . .
H245 H 0.0889 0.4861 0.2841 0.158 Uiso 1 1 calc R . .
C246 C 0.1114(5) 0.5301(4) 0.2448(6) 0.134(6) Uani 1 1 d DU . .
H24G H 0.1279 0.5442 0.2736 0.202 Uiso 1 1 calc R . .
H24H H 0.0897 0.5316 0.2480 0.202 Uiso 1 1 calc R . .
H24I H 0.1223 0.5393 0.2095 0.202 Uiso 1 1 calc R . .
C247 C 0.0802(6) 0.4691(6) 0.2105(10) 0.209(10) Uani 1 1 d DU . .
H24J H 0.0767 0.4457 0.2195 0.314 Uiso 1 1 calc R . .
H24K H 0.0911 0.4762 0.1746 0.314 Uiso 1 1 calc R . .
H24L H 0.0573 0.4682 0.2104 0.314 Uiso 1 1 calc R . .
C248 C 0.2230(4) 0.5160(4) 0.1925(6) 0.112(5) Uani 1 1 d DU . .
H248 H 0.2433 0.5145 0.2081 0.135 Uiso 1 1 calc R . .
C249 C 0.2352(4) 0.5550(4) 0.1827(7) 0.148(6) Uani 1 1 d DU . .
H24M H 0.2424 0.5678 0.2172 0.222 Uiso 1 1 calc R . .
H24N H 0.2158 0.5572 0.1670 0.222 Uiso 1 1 calc R . .
H24O H 0.2554 0.5650 0.1578 0.222 Uiso 1 1 calc R . .
C250 C 0.2127(5) 0.4957(5) 0.1393(6) 0.155(7) Uani 1 1 d DU . .
H25A H 0.2057 0.4709 0.1461 0.232 Uiso 1 1 calc R . .
H25B H 0.2329 0.5062 0.1144 0.232 Uiso 1 1 calc R . .
H25C H 0.1927 0.4969 0.1232 0.232 Uiso 1 1 calc R . .
C315 C 0.3350(3) 0.3889(3) 0.3449(4) 0.043(3) Uani 1 1 d DU . .
C316 C 0.3553(3) 0.3725(3) 0.3490(4) 0.045(3) Uani 1 1 d DU . .
H316 H 0.3503 0.3533 0.3254 0.054 Uiso 1 1 calc R . .
C317 C 0.3825(3) 0.3830(3) 0.3861(4) 0.045(3) Uani 1 1 d DU . .
C318 C 0.3894(3) 0.4110(3) 0.4201(4) 0.050(3) Uani 1 1 d DU . .
H318 H 0.4081 0.4187 0.4456 0.061 Uiso 1 1 calc R . .
C319 C 0.3699(3) 0.4282(3) 0.4184(4) 0.046(3) Uani 1 1 d DU . .
C320 C 0.3426(3) 0.4168(3) 0.3808(4) 0.044(3) Uani 1 1 d DU . .
H320 H 0.3288 0.4281 0.3795 0.053 Uiso 1 1 calc R . .
C321 C 0.4049(3) 0.3658(3) 0.3887(4) 0.047(3) Uani 1 1 d DU . .
C322 C 0.4349(3) 0.3787(3) 0.3554(4) 0.049(3) Uani 1 1 d DU . .
C323 C 0.4570(3) 0.3647(3) 0.3619(4) 0.057(3) Uani 1 1 d DU . .
H323 H 0.4776 0.3734 0.3401 0.068 Uiso 1 1 calc R . .
C324 C 0.4497(3) 0.3380(3) 0.3997(4) 0.058(3) Uani 1 1 d DU . .
C325 C 0.4197(3) 0.3253(3) 0.4305(4) 0.057(3) Uani 1 1 d DU . .
H325 H 0.4143 0.3067 0.4555 0.068 Uiso 1 1 calc R . .
C326 C 0.3970(3) 0.3389(3) 0.4259(4) 0.049(3) Uani 1 1 d DU . .
C327 C 0.4447(3) 0.4081(3) 0.3140(4) 0.055(3) Uani 1 1 d DU . .
H327 H 0.4224 0.4082 0.3050 0.066 Uiso 1 1 calc R . .
C328 C 0.4590(3) 0.4020(3) 0.2603(4) 0.066(3) Uani 1 1 d DU . .
H32A H 0.4420 0.3787 0.2457 0.099 Uiso 1 1 calc R . .
H32B H 0.4816 0.4030 0.2670 0.099 Uiso 1 1 calc R . .
H32C H 0.4625 0.4204 0.2343 0.099 Uiso 1 1 calc R . .
C329 C 0.4699(3) 0.4437(3) 0.3364(5) 0.071(4) Uani 1 1 d DU . .
H32D H 0.4749 0.4618 0.3088 0.107 Uiso 1 1 calc R . .
H32E H 0.4919 0.4445 0.3468 0.107 Uiso 1 1 calc R . .
H32F H 0.4593 0.4483 0.3682 0.107 Uiso 1 1 calc R . .
C330 C 0.4771(3) 0.3247(3) 0.4076(6) 0.084(4) Uani 1 1 d DU . .
H330 H 0.4892 0.3275 0.3720 0.100 Uiso 1 1 calc R . .
C331 C 0.5047(4) 0.3488(4) 0.4471(7) 0.122(6) Uani 1 1 d DU . .
H33A H 0.5153 0.3733 0.4345 0.183 Uiso 1 1 calc R . .
H33B H 0.5231 0.3423 0.4501 0.183 Uiso 1 1 calc R . .
H33C H 0.4938 0.3466 0.4827 0.183 Uiso 1 1 calc R . .
C332 C 0.4611(4) 0.2869(3) 0.4237(6) 0.094(4) Uani 1 1 d DU . .
H33D H 0.4434 0.2720 0.3967 0.141 Uiso 1 1 calc R . .
H33E H 0.4496 0.2834 0.4591 0.141 Uiso 1 1 calc R . .
H33F H 0.4796 0.2806 0.4260 0.141 Uiso 1 1 calc R . .
C333 C 0.3633(3) 0.3229(3) 0.4605(4) 0.061(3) Uani 1 1 d DU . .
H333 H 0.3494 0.3344 0.4488 0.073 Uiso 1 1 calc R . .
C334 C 0.3711(3) 0.3308(4) 0.5192(4) 0.098(5) Uani 1 1 d DU . .
H33G H 0.3489 0.3208 0.5395 0.147 Uiso 1 1 calc R . .
H33H H 0.3846 0.3565 0.5246 0.147 Uiso 1 1 calc R . .
H33I H 0.3851 0.3203 0.5320 0.147 Uiso 1 1 calc R . .
C335 C 0.3401(3) 0.2838(3) 0.4519(5) 0.076(4) Uani 1 1 d DU . .
H33J H 0.3343 0.2791 0.4134 0.114 Uiso 1 1 calc R . .
H33K H 0.3182 0.2752 0.4729 0.114 Uiso 1 1 calc R . .
H33L H 0.3526 0.2716 0.4638 0.114 Uiso 1 1 calc R . .
C336 C 0.3801(3) 0.4590(3) 0.4555(4) 0.052(3) Uani 1 1 d DU . .
C337 C 0.3690(3) 0.4540(3) 0.5086(4) 0.063(3) Uani 1 1 d DU . .
C338 C 0.3807(3) 0.4831(3) 0.5423(5) 0.075(4) Uani 1 1 d DU . .
H338 H 0.3726 0.4795 0.5787 0.090 Uiso 1 1 calc R . .
C339 C 0.4036(3) 0.5171(3) 0.5247(5) 0.076(4) Uani 1 1 d DU . .
C340 C 0.4137(3) 0.5222(3) 0.4713(5) 0.076(4) Uani 1 1 d DU . .
H340 H 0.4284 0.5455 0.4582 0.091 Uiso 1 1 calc R . .
C341 C 0.4027(3) 0.4935(3) 0.4356(4) 0.061(3) Uani 1 1 d DU . .
C342 C 0.3415(3) 0.4176(3) 0.5285(4) 0.073(3) Uani 1 1 d DU . .
H342 H 0.3413 0.3998 0.5027 0.087 Uiso 1 1 calc R . .
C343 C 0.3498(4) 0.4087(4) 0.5859(5) 0.102(5) Uani 1 1 d DU . .
H34A H 0.3316 0.3847 0.5961 0.154 Uiso 1 1 calc R . .
H34B H 0.3502 0.4257 0.6122 0.154 Uiso 1 1 calc R . .
H34C H 0.3730 0.4102 0.5854 0.154 Uiso 1 1 calc R . .
C344 C 0.3042(3) 0.4135(3) 0.5276(5) 0.086(4) Uani 1 1 d DU . .
H34D H 0.2867 0.3896 0.5398 0.128 Uiso 1 1 calc R . .
H34E H 0.2985 0.4171 0.4906 0.128 Uiso 1 1 calc R . .
H34F H 0.3037 0.4310 0.5517 0.128 Uiso 1 1 calc R . .
C345 C 0.4180(4) 0.5486(4) 0.5636(6) 0.109(5) Uani 1 1 d DU . .
H345 H 0.4328 0.5674 0.5367 0.131 Uiso 1 1 calc R . .
C346 C 0.3955(4) 0.5606(5) 0.5761(8) 0.174(9) Uani 1 1 d DU . .
H34G H 0.3800 0.5570 0.5452 0.261 Uiso 1 1 calc R . .
H34H H 0.4092 0.5859 0.5846 0.261 Uiso 1 1 calc R . .
H34I H 0.3812 0.5477 0.6075 0.261 Uiso 1 1 calc R . .
C347 C 0.4466(3) 0.5520(3) 0.5974(5) 0.091(4) Uani 1 1 d DU . .
H34J H 0.4606 0.5437 0.5775 0.136 Uiso 1 1 calc R . .
H34K H 0.4368 0.5377 0.6302 0.136 Uiso 1 1 calc R . .
H34L H 0.4618 0.5769 0.6076 0.136 Uiso 1 1 calc R . .
C348 C 0.4144(3) 0.5002(3) 0.3758(4) 0.068(3) Uani 1 1 d DU . .
H348 H 0.4074 0.4768 0.3590 0.082 Uiso 1 1 calc R . .
C349 C 0.4546(3) 0.5241(3) 0.3686(5) 0.088(4) Uani 1 1 d DU . .
H34M H 0.4604 0.5267 0.3299 0.132 Uiso 1 1 calc R . .
H34N H 0.4668 0.5133 0.3868 0.132 Uiso 1 1 calc R . .
H34O H 0.4621 0.5474 0.3844 0.132 Uiso 1 1 calc R . .
C350 C 0.3943(3) 0.5156(3) 0.3464(5) 0.085(4) Uani 1 1 d DU . .
H35A H 0.4011 0.5192 0.3081 0.128 Uiso 1 1 calc R . .
H35B H 0.4000 0.5383 0.3628 0.128 Uiso 1 1 calc R . .
H35C H 0.3688 0.4991 0.3493 0.128 Uiso 1 1 calc R . .
C1S C 0.5377(15) 0.6000(10) 0.466(2) 0.20(2) Uani 0.50 1 d PDU A -1
H1S1 H 0.5563 0.6190 0.4440 0.301 Uiso 0.50 1 calc PR A -1
H1S2 H 0.5410 0.6071 0.5040 0.301 Uiso 0.50 1 calc PR A -1
H1S3 H 0.5145 0.5957 0.4536 0.301 Uiso 0.50 1 calc PR A -1
C2S C 0.5396(14) 0.5672(11) 0.460(2) 0.178(18) Uani 0.50 1 d PDU A -1
H2S1 H 0.5357 0.5599 0.4212 0.213 Uiso 0.50 1 calc PR A -1
H2S2 H 0.5637 0.5723 0.4697 0.213 Uiso 0.50 1 calc PR A -1
C3S C 0.5136(18) 0.5380(9) 0.493(3) 0.158(16) Uani 0.50 1 d PDU A -1
H3S1 H 0.5195 0.5447 0.5317 0.190 Uiso 0.50 1 calc PR A -1
H3S2 H 0.4900 0.5353 0.4864 0.190 Uiso 0.50 1 calc PR A -1
C4S C 0.5111(17) 0.5037(9) 0.485(3) 0.156(14) Uani 0.50 1 d PDU A -1
H4S1 H 0.5342 0.5056 0.4938 0.187 Uiso 0.50 1 calc PR A -1
H4S2 H 0.5063 0.4972 0.4460 0.187 Uiso 0.50 1 calc PR A -1
C5S C 0.4833(17) 0.4756(10) 0.517(3) 0.168(17) Uani 0.50 1 d PDU A -1
H5S1 H 0.4868 0.4834 0.5557 0.201 Uiso 0.50 1 calc PR A -1
H5S2 H 0.4602 0.4723 0.5057 0.201 Uiso 0.50 1 calc PR A -1
C6S C 0.4819(15) 0.4414(10) 0.515(2) 0.175(18) Uani 0.50 1 d PDU A -1
H6S1 H 0.5062 0.4453 0.5170 0.210 Uiso 0.50 1 calc PR A -1
H6S2 H 0.4720 0.4304 0.4790 0.210 Uiso 0.50 1 calc PR A -1
C7S C 0.4601(16) 0.4169(13) 0.558(2) 0.25(3) Uani 0.50 1 d PDU A -1
H7S1 H 0.4682 0.3999 0.5650 0.379 Uiso 0.50 1 calc PR A -1
H7S2 H 0.4353 0.4042 0.5467 0.379 Uiso 0.50 1 calc PR A -1
H7S3 H 0.4626 0.4304 0.5910 0.379 Uiso 0.50 1 calc PR A -1
C1X C 0.2594(17) 0.2831(18) 0.361(3) 0.175(15) Uani 0.50 1 d PDU B -1
H1X1 H 0.2516 0.2944 0.3872 0.262 Uiso 0.50 1 calc PR B -1
H1X2 H 0.2776 0.3013 0.3373 0.262 Uiso 0.50 1 calc PR B -1
H1X3 H 0.2692 0.2702 0.3793 0.262 Uiso 0.50 1 calc PR B -1
C2X C 0.2293(13) 0.2586(15) 0.327(2) 0.25(2) Uani 0.50 1 d PDU B -1
H2X1 H 0.2182 0.2715 0.3114 0.297 Uiso 0.50 1 calc PR B -1
H2X2 H 0.2115 0.2398 0.3511 0.297 Uiso 0.50 1 calc PR B -1
C3X C 0.2387(12) 0.2420(15) 0.2839(16) 0.207(15) Uani 0.50 1 d PDU B -1
H3X1 H 0.2642 0.2572 0.2758 0.248 Uiso 0.50 1 calc PR B -1
H3X2 H 0.2350 0.2190 0.2970 0.248 Uiso 0.50 1 calc PR B -1
C4X C 0.2188(16) 0.236(2) 0.2335(17) 0.25(2) Uani 0.25 1 d PDU B -1
H4X1 H 0.1931 0.2211 0.2411 0.302 Uiso 0.25 1 calc PR B -1
H4X2 H 0.2229 0.2589 0.2192 0.302 Uiso 0.25 1 calc PR B -1
C5X C 0.2291(14) 0.2185(11) 0.1928(17) 0.241(19) Uani 0.50 1 d PDU B -1
H5X1 H 0.2481 0.2151 0.2082 0.289 Uiso 0.50 1 calc PR B -1
H5X2 H 0.2085 0.1947 0.1858 0.289 Uiso 0.50 1 calc PR B -1
C6X C 0.2414(13) 0.2367(11) 0.1410(15) 0.212(17) Uani 0.50 1 d PDU B -1
H6X1 H 0.2267 0.2474 0.1312 0.254 Uiso 0.50 1 calc PR B -1
H6X2 H 0.2378 0.2191 0.1128 0.254 Uiso 0.50 1 calc PR B -1
C7X C 0.2786(14) 0.2645(19) 0.141(3) 0.175(15) Uani 0.50 1 d PDU B -1
H7X1 H 0.2860 0.2732 0.1042 0.262 Uiso 0.50 1 calc PR B -1
H7X2 H 0.2931 0.2549 0.1549 0.262 Uiso 0.50 1 calc PR B -1
H7X3 H 0.2817 0.2841 0.1644 0.262 Uiso 0.50 1 calc PR B -1

loop_
_atom_site_aniso_label
_atom_site_aniso_U_11
_atom_site_aniso_U_22
_atom_site_aniso_U_33
_atom_site_aniso_U_23
_atom_site_aniso_U_13
_atom_site_aniso_U_12
Mo1 0.0507(8) 0.0577(8) 0.0461(8) -0.0075(5) -0.0010(5) 0.0308(6)
N1 0.047(5) 0.062(5) 0.061(5) -0.007(4) 0.004(4) 0.031(4)
N2 0.056(6) 0.062(5) 0.043(5) -0.008(4) -0.002(5) 0.034(5)
N3 0.049(5) 0.050(6) 0.041(5) -0.007(4) -0.004(4) 0.025(4)
N4 0.053(5) 0.066(5) 0.048(5) -0.011(4) -0.006(4) 0.036(5)
C1 0.052(7) 0.067(6) 0.043(6) 0.005(5) 0.008(6) 0.024(6)
C2 0.061(6) 0.054(7) 0.055(5) -0.001(5) 0.009(5) 0.026(5)
C3 0.059(7) 0.069(7) 0.071(7) -0.019(6) -0.007(5) 0.030(6)
C4 0.055(7) 0.071(6) 0.065(8) -0.029(6) -0.012(6) 0.032(6)
C5 0.072(8) 0.074(7) 0.053(6) 0.003(6) 0.006(7) 0.048(7)
C6 0.068(8) 0.090(7) 0.043(6) -0.016(6) -0.006(6) 0.053(7)
C7 0.052(7) 0.066(8) 0.038(6) -0.012(6) -0.002(5) 0.030(6)
C8 0.056(6) 0.078(8) 0.042(6) -0.009(6) 0.001(5) 0.038(6)
C115 0.046(6) 0.066(8) 0.066(6) -0.004(6) 0.006(5) 0.029(5)
C116 0.056(7) 0.072(9) 0.075(8) -0.015(7) 0.008(6) 0.021(5)
C117 0.059(6) 0.062(7) 0.090(8) -0.001(7) 0.020(6) 0.020(5)
C118 0.059(7) 0.070(9) 0.074(8) 0.006(6) 0.019(6) 0.025(6)
C119 0.056(7) 0.064(8) 0.066(6) 0.003(5) 0.012(5) 0.036(5)
C120 0.052(7) 0.056(7) 0.060(5) 0.000(5) 0.003(5) 0.032(5)
C121 0.065(7) 0.082(7) 0.125(11) -0.023(8) 0.024(7) 0.009(6)
C122 0.085(8) 0.074(7) 0.267(17) -0.011(12) 0.014(12) -0.003(6)
C123 0.090(9) 0.091(9) 0.28(2) -0.026(13) 0.040(15) -0.014(8)
C124 0.073(8) 0.120(9) 0.251(17) -0.040(13) 0.037(12) -0.018(8)
C125 0.063(8) 0.142(9) 0.206(16) -0.049(14) 0.034(11) 0.007(8)
C126 0.056(7) 0.111(8) 0.139(12) -0.048(9) 0.032(9) 0.015(6)
C127 0.118(11) 0.081(13) 0.41(3) -0.001(15) 0.01(2) 0.027(10)
C128 0.28(3) 0.27(3) 0.52(3) 0.14(3) -0.01(3) 0.15(3)
C129 0.16(2) 0.20(3) 0.67(4) -0.13(3) 0.08(3) 0.059(19)
C130 0.091(10) 0.162(14) 0.35(3) -0.055(16) 0.015(18) -0.038(12)
C131 0.20(3) 0.30(4) 0.42(3) 0.02(2) 0.12(3) -0.12(3)
C132 0.15(2) 0.25(3) 0.40(3) -0.15(2) -0.04(2) -0.03(2)
C133 0.081(11) 0.134(9) 0.180(14) -0.053(12) 0.004(11) 0.049(9)
C134 0.121(14) 0.204(18) 0.182(16) -0.044(15) 0.001(12) 0.109(15)
C135 0.18(2) 0.193(19) 0.204(17) 0.007(15) 0.052(18) 0.103(17)
C136 0.072(8) 0.069(8) 0.059(6) 0.005(6) 0.013(6) 0.040(6)
C137 0.072(8) 0.077(8) 0.064(7) -0.003(6) 0.013(7) 0.042(7)
C138 0.091(10) 0.104(10) 0.068(7) -0.011(7) 0.014(8) 0.055(8)
C139 0.096(10) 0.120(12) 0.060(7) 0.003(7) 0.011(7) 0.046(8)
C140 0.089(10) 0.107(11) 0.072(8) 0.022(7) 0.004(8) 0.050(9)
C141 0.081(9) 0.081(8) 0.070(7) 0.021(7) 0.014(7) 0.043(7)
C142 0.066(7) 0.071(7) 0.078(8) -0.003(7) 0.014(7) 0.041(6)
C143 0.064(7) 0.081(9) 0.105(11) -0.005(8) 0.013(8) 0.036(7)
C144 0.079(9) 0.068(7) 0.093(10) 0.001(7) 0.022(8) 0.036(6)
C145 0.135(12) 0.156(15) 0.062(7) -0.010(8) -0.005(8) 0.033(10)
C146 0.123(13) 0.199(18) 0.071(10) -0.012(11) 0.030(9) 0.060(11)
C147 0.109(10) 0.168(16) 0.082(11) -0.032(10) 0.008(8) 0.058(10)
C148 0.104(9) 0.099(10) 0.100(10) 0.029(7) 0.021(9) 0.068(8)
C149 0.167(14) 0.108(11) 0.21(2) 0.071(12) 0.058(14) 0.091(11)
C150 0.113(9) 0.128(13) 0.152(15) 0.011(11) 0.015(11) 0.085(10)
C215 0.059(7) 0.062(6) 0.044(7) 0.006(5) 0.008(6) 0.036(6)
C216 0.065(7) 0.056(7) 0.047(8) 0.006(6) 0.001(6) 0.036(6)
C217 0.082(7) 0.056(6) 0.060(8) 0.008(6) 0.001(6) 0.041(5)
C218 0.083(7) 0.058(7) 0.055(8) 0.007(6) 0.015(7) 0.046(6)
C219 0.079(7) 0.072(8) 0.046(8) 0.003(6) 0.007(6) 0.049(6)
C220 0.056(7) 0.063(7) 0.049(7) 0.000(6) 0.006(6) 0.032(6)
C221 0.086(7) 0.057(7) 0.071(6) 0.004(6) -0.001(6) 0.038(5)
C222 0.098(10) 0.064(9) 0.089(7) 0.011(6) 0.001(6) 0.027(6)
C223 0.110(10) 0.066(9) 0.105(8) 0.015(8) -0.009(8) 0.022(7)
C224 0.121(10) 0.054(8) 0.118(9) -0.002(8) -0.019(8) 0.023(6)
C225 0.122(11) 0.066(9) 0.091(9) -0.011(7) -0.017(7) 0.038(6)
C226 0.090(9) 0.066(8) 0.079(7) -0.006(6) -0.005(6) 0.042(6)
C227 0.103(11) 0.104(11) 0.082(7) 0.032(8) -0.005(7) 0.025(9)
C228 0.21(2) 0.19(2) 0.178(18) 0.074(16) -0.031(16) 0.096(16)
C229 0.137(15) 0.177(17) 0.087(11) -0.010(12) -0.001(10) 0.054(13)
C230 0.149(13) 0.091(12) 0.174(15) -0.006(10) -0.053(12) 0.004(8)
C231 0.25(3) 0.118(17) 0.44(4) 0.11(2) -0.09(3) -0.056(14)
C232 0.156(17) 0.156(18) 0.33(3) -0.072(18) -0.12(2) 0.028(14)
C233 0.105(10) 0.093(10) 0.061(8) -0.009(6) 0.003(7) 0.049(7)
C234 0.27(2) 0.168(17) 0.144(16) 0.036(13) 0.095(15) 0.161(17)
C235 0.084(11) 0.066(10) 0.129(13) 0.018(8) 0.004(9) 0.023(8)
C236 0.091(7) 0.080(9) 0.063(8) 0.007(6) 0.011(6) 0.060(7)
C237 0.088(8) 0.093(9) 0.070(7) 0.001(6) 0.014(6) 0.062(8)
C238 0.099(9) 0.113(11) 0.105(11) 0.029(8) 0.030(8) 0.073(9)
C239 0.111(9) 0.145(12) 0.116(11) 0.043(9) 0.036(8) 0.095(10)
C240 0.114(10) 0.147(13) 0.119(12) 0.055(9) 0.030(8) 0.096(11)
C241 0.100(9) 0.129(11) 0.089(9) 0.036(7) 0.020(7) 0.085(9)
C242 0.092(10) 0.102(9) 0.067(8) 0.011(6) 0.021(7) 0.062(8)
C243 0.144(14) 0.120(12) 0.078(8) 0.012(8) 0.034(9) 0.086(11)
C244 0.175(16) 0.105(8) 0.079(11) 0.007(8) 0.001(10) 0.075(11)
C245 0.106(11) 0.175(14) 0.141(14) 0.026(11) -0.005(9) 0.091(12)
C246 0.191(17) 0.208(15) 0.101(13) -0.008(12) -0.013(11) 0.172(15)
C247 0.22(2) 0.26(2) 0.24(3) -0.097(18) -0.088(16) 0.19(2)
C248 0.114(11) 0.159(12) 0.104(10) 0.070(9) 0.035(8) 0.098(11)
C249 0.124(14) 0.162(11) 0.188(17) 0.091(11) 0.051(12) 0.094(12)
C250 0.170(18) 0.224(16) 0.110(11) 0.052(11) 0.065(12) 0.128(15)
C315 0.046(6) 0.045(7) 0.035(6) -0.001(5) 0.001(5) 0.020(6)
C316 0.046(7) 0.040(7) 0.048(7) -0.007(5) -0.001(5) 0.022(6)
C317 0.044(7) 0.050(7) 0.040(7) -0.004(5) 0.001(5) 0.023(6)
C318 0.046(7) 0.058(8) 0.051(7) -0.012(5) -0.017(6) 0.028(6)
C319 0.047(7) 0.048(6) 0.043(7) -0.005(5) -0.007(5) 0.023(5)
C320 0.043(7) 0.051(7) 0.046(7) -0.005(5) -0.004(5) 0.029(6)
C321 0.050(7) 0.053(7) 0.041(7) -0.005(5) -0.003(5) 0.028(6)
C322 0.046(7) 0.057(7) 0.045(7) -0.003(5) -0.003(5) 0.028(6)
C323 0.045(7) 0.068(8) 0.059(8) 0.008(5) 0.004(6) 0.029(6)
C324 0.052(7) 0.066(8) 0.054(8) 0.001(6) -0.008(5) 0.028(7)
C325 0.067(8) 0.060(8) 0.049(8) 0.009(6) 0.002(6) 0.035(7)
C326 0.056(7) 0.057(7) 0.038(6) -0.004(5) -0.007(5) 0.030(5)
C327 0.049(7) 0.062(7) 0.055(7) 0.007(5) 0.000(5) 0.029(6)
C328 0.059(8) 0.080(9) 0.062(7) 0.016(6) 0.010(6) 0.037(7)
C329 0.071(9) 0.062(7) 0.074(9) 0.008(6) -0.002(7) 0.027(7)
C330 0.068(9) 0.089(8) 0.101(10) 0.019(7) -0.005(7) 0.045(7)
C331 0.085(11) 0.086(10) 0.195(17) 0.000(10) -0.070(10) 0.042(9)
C332 0.097(11) 0.085(8) 0.106(12) 0.009(8) -0.011(9) 0.050(8)
C333 0.073(8) 0.062(7) 0.057(7) 0.006(6) 0.009(6) 0.040(6)
C334 0.093(11) 0.120(12) 0.057(7) -0.009(8) 0.019(7) 0.035(9)
C335 0.078(9) 0.068(7) 0.077(9) 0.009(7) 0.011(7) 0.032(6)
C336 0.051(7) 0.055(6) 0.058(6) -0.012(5) -0.016(5) 0.032(6)
C337 0.090(8) 0.064(6) 0.048(6) -0.014(5) -0.015(6) 0.047(6)
C338 0.096(10) 0.081(7) 0.066(8) -0.024(6) -0.022(7) 0.057(7)
C339 0.088(10) 0.072(7) 0.080(8) -0.037(6) -0.034(7) 0.050(7)
C340 0.069(9) 0.060(7) 0.089(7) -0.025(6) -0.024(7) 0.025(7)
C341 0.048(7) 0.058(6) 0.074(6) -0.017(5) -0.015(6) 0.025(6)
C342 0.117(9) 0.067(7) 0.045(7) -0.008(6) 0.000(7) 0.054(7)
C343 0.146(13) 0.112(11) 0.068(9) 0.019(8) 0.003(8) 0.079(11)
C344 0.103(8) 0.072(9) 0.082(10) -0.004(8) 0.003(8) 0.044(8)
C345 0.132(13) 0.096(9) 0.118(11) -0.063(8) -0.058(9) 0.071(9)
C346 0.126(15) 0.192(19) 0.23(2) -0.180(16) -0.090(14) 0.098(13)
C347 0.086(10) 0.084(10) 0.080(10) -0.033(8) -0.026(7) 0.026(8)
C348 0.058(7) 0.052(8) 0.079(7) -0.007(6) -0.006(6) 0.015(6)
C349 0.057(7) 0.079(10) 0.098(11) 0.017(8) -0.006(7) 0.013(7)
C350 0.079(9) 0.092(11) 0.079(9) -0.011(8) -0.020(8) 0.038(8)
C1S 0.15(4) 0.17(3) 0.24(5) -0.06(3) -0.06(4) 0.05(3)
C2S 0.17(3) 0.19(3) 0.17(4) -0.01(3) -0.05(3) 0.08(3)
C3S 0.14(3) 0.20(3) 0.14(3) -0.03(3) -0.04(2) 0.08(3)
C4S 0.13(3) 0.19(3) 0.15(3) -0.01(3) -0.048(19) 0.08(3)
C5S 0.11(2) 0.21(3) 0.16(3) -0.01(3) -0.07(2) 0.05(3)
C6S 0.11(3) 0.20(3) 0.17(3) 0.01(3) -0.06(2) 0.05(3)
C7S 0.11(3) 0.26(4) 0.22(4) 0.08(4) -0.13(3) -0.03(3)
C1X 0.17(2) 0.21(3) 0.22(2) -0.001(19) -0.05(2) 0.15(2)
C2X 0.20(3) 0.24(4) 0.30(3) -0.07(3) -0.03(3) 0.10(3)
C3X 0.16(3) 0.23(3) 0.28(3) -0.04(2) -0.05(2) 0.13(3)
C4X 0.22(3) 0.22(3) 0.27(3) -0.02(3) -0.06(2) 0.06(3)
C5X 0.23(3) 0.16(3) 0.27(3) -0.03(2) -0.08(3) 0.05(2)
C6X 0.24(3) 0.11(3) 0.26(3) -0.04(2) -0.09(3) 0.07(2)
C7X 0.17(2) 0.21(3) 0.22(2) -0.001(19) -0.05(2) 0.15(2)

loop_
_atom_type_symbol
_atom_type_description
_atom_type_scat_dispersion_real
_atom_type_scat_dispersion_imag
_atom_type_scat_source
C C 0.0033 0.0016 'International Tables Vol C Tables 4.2.6.8 and 6.1.1.4'
H H 0.0000 0.0000 'International Tables Vol C Tables 4.2.6.8 and 6.1.1.4'
N N 0.0061 0.0033 'International Tables Vol C Tables 4.2.6.8 and 6.1.1.4'
Mo Mo -1.6832 0.6857 'International Tables Vol C Tables 4.2.6.8 and 6.1.1.4'

loop_
_geom_angle_atom_site_label_1
_geom_angle_atom_site_label_2
_geom_angle_atom_site_label_3
_geom_angle
C1 Mo1 N2 87.3(4)
C1 Mo1 N1 103.0(4)
N2 Mo1 N1 115.8(4)
C1 Mo1 N3 110.0(4)
N2 Mo1 N3 116.5(3)
N1 Mo1 N3 118.1(3)
C1 Mo1 C2 39.3(4)
N2 Mo1 C2 125.5(4)
N1 Mo1 C2 77.6(4)
N3 Mo1 C2 96.8(4)
C1 Mo1 N4 164.8(4)
N2 Mo1 N4 78.5(3)
N1 Mo1 N4 78.8(4)
N3 Mo1 N4 81.5(3)
C2 Mo1 N4 152.1(4)
C115 N1 C3 117.3(9)
C115 N1 Mo1 121.6(7)
C3 N1 Mo1 120.6(7)
C215 N2 C5 108.1(8)
C215 N2 Mo1 133.4(7)
C5 N2 Mo1 118.0(7)
C315 N3 C7 112.1(8)
C315 N3 Mo1 132.4(7)
C7 N3 Mo1 114.8(6)
C6 N4 C8 112.3(9)
C6 N4 C4 113.0(9)
C8 N4 C4 111.4(8)
C6 N4 Mo1 108.2(6)
C8 N4 Mo1 104.9(6)
C4 N4 Mo1 106.4(7)
C2 C1 Mo1 82.1(7)
C1 C2 C120 121.4(10)
C1 C2 Mo1 58.6(6)
C120 C2 Mo1 108.4(7)
N1 C3 C4 107.0(9)
N4 C4 C3 109.6(9)
C6 C5 N2 109.5(9)
N4 C6 C5 109.5(9)
N3 C7 C8 109.0(9)
N4 C8 C7 110.9(9)
C116 C115 N1 124.9(10)
C116 C115 C120 120.1(10)
N1 C115 C120 115.1(9)
C117 C116 C115 120.6(10)
C116 C117 C118 119.5(10)
C116 C117 C121 118.9(11)
C118 C117 C121 121.6(11)
C117 C118 C119 121.4(10)
C118 C119 C120 119.3(10)
C118 C119 C136 116.8(9)
C120 C119 C136 123.9(10)
C115 C120 C119 119.1(10)
C115 C120 C2 114.6(9)
C119 C120 C2 126.3(9)
C126 C121 C122 120.5(11)
C126 C121 C117 119.7(11)
C122 C121 C117 119.7(11)
C123 C122 C121 118.0(13)
C123 C122 C127 120.1(13)
C121 C122 C127 121.9(13)
C122 C123 C124 123.3(14)
C125 C124 C123 117.1(13)
C125 C124 C130 120.6(15)
C123 C124 C130 122.3(15)
C124 C125 C126 122.6(14)
C121 C126 C125 118.3(12)
C121 C126 C133 122.4(11)
C125 C126 C133 119.2(13)
C129 C127 C122 110.5(17)
C129 C127 C128 112.8(18)
C122 C127 C128 113.3(18)
C131 C130 C132 114(2)
C131 C130 C124 108.1(17)
C132 C130 C124 110.2(16)
C134 C133 C135 110.8(14)
C134 C133 C126 114.9(13)
C135 C133 C126 115.4(14)
C137 C136 C141 119.7(10)
C137 C136 C119 119.8(9)
C141 C136 C119 120.2(10)
C138 C137 C136 119.5(10)
C138 C137 C142 119.4(10)
C136 C137 C142 120.9(10)
C137 C138 C139 122.3(11)
C140 C139 C138 117.5(11)
C140 C139 C145 118.5(13)
C138 C139 C145 124.1(13)
C139 C140 C141 122.2(11)
C140 C141 C136 118.7(10)
C140 C141 C148 119.4(10)
C136 C141 C148 121.9(10)
C137 C142 C143 111.4(9)
C137 C142 C144 110.1(9)
C143 C142 C144 111.2(9)
C146 C145 C147 125.6(13)
C146 C145 C139 117.9(13)
C147 C145 C139 114.3(12)
C150 C148 C149 114.1(11)
C150 C148 C141 108.9(11)
C149 C148 C141 114.4(11)
C216 C215 C220 119.4(10)
C216 C215 N2 120.6(9)
C220 C215 N2 120.0(10)
C215 C216 C217 121.1(10)
C216 C217 C218 118.6(10)
C216 C217 C221 120.6(10)
C218 C217 C221 120.6(10)
C219 C218 C217 121.7(10)
C218 C219 C220 118.4(10)
C218 C219 C236 121.8(10)
C220 C219 C236 119.8(10)
C219 C220 C215 120.8(10)
C226 C221 C222 120.7(10)
C226 C221 C217 119.5(10)
C222 C221 C217 119.8(10)
C223 C222 C221 118.8(11)
C223 C222 C227 120.7(11)
C221 C222 C227 120.5(11)
C222 C223 C224 121.2(12)
C225 C224 C223 119.2(12)
C225 C224 C230 119.1(13)
C223 C224 C230 121.5(13)
C224 C225 C226 121.2(12)
C225 C226 C221 118.8(11)
C225 C226 C233 119.3(11)
C221 C226 C233 121.9(10)
C229 C227 C222 112.5(12)
C229 C227 C228 110.2(13)
C222 C227 C228 110.0(13)
C231 C230 C232 112.0(19)
C231 C230 C224 111.9(15)
C232 C230 C224 109.2(14)
C235 C233 C234 111.7(11)
C235 C233 C226 110.7(10)
C234 C233 C226 113.6(11)
C237 C236 C241 120.1(10)
C237 C236 C219 122.2(10)
C241 C236 C219 117.7(9)
C236 C237 C238 119.4(10)
C236 C237 C242 121.7(10)
C238 C237 C242 118.9(10)
C239 C238 C237 121.8(12)
C238 C239 C240 119.5(11)
C238 C239 C245 122.6(12)
C240 C239 C245 117.8(12)
C239 C240 C241 120.2(11)
C236 C241 C240 118.9(10)
C236 C241 C248 122.2(10)
C240 C241 C248 118.9(10)
C237 C242 C244 111.3(10)
C237 C242 C243 113.5(10)
C244 C242 C243 110.7(10)
C246 C245 C247 119.2(15)
C246 C245 C239 117.6(13)
C247 C245 C239 106.5(14)
C250 C248 C249 110.5(12)
C250 C248 C241 110.4(12)
C249 C248 C241 111.9(11)
C316 C315 C320 117.8(9)
C316 C315 N3 123.1(9)
C320 C315 N3 119.0(9)
C317 C316 C315 122.4(9)
C316 C317 C318 117.8(9)
C316 C317 C321 121.8(9)
C318 C317 C321 120.4(9)
C319 C318 C317 122.5(9)
C318 C319 C320 118.4(8)
C318 C319 C336 118.7(9)
C320 C319 C336 122.9(9)
C319 C320 C315 121.1(9)
C326 C321 C322 121.0(9)
C326 C321 C317 120.0(8)
C322 C321 C317 118.9(9)
C323 C322 C321 118.0(9)
C323 C322 C327 119.1(9)
C321 C322 C327 122.9(9)
C322 C323 C324 121.7(10)
C325 C324 C323 118.9(10)
C325 C324 C330 121.8(10)
C323 C324 C330 119.2(10)
C324 C325 C326 121.5(10)
C325 C326 C321 118.9(9)
C325 C326 C333 119.2(9)
C321 C326 C333 121.9(9)
C329 C327 C322 112.2(9)
C329 C327 C328 110.5(9)
C322 C327 C328 113.4(8)
C332 C330 C331 111.7(11)
C332 C330 C324 114.7(10)
C331 C330 C324 108.3(10)
C334 C333 C335 110.2(9)
C334 C333 C326 112.3(9)
C335 C333 C326 112.6(9)
C337 C336 C341 120.3(9)
C337 C336 C319 121.1(9)
C341 C336 C319 118.6(9)
C336 C337 C338 119.2(10)
C336 C337 C342 120.5(9)
C338 C337 C342 120.0(10)
C339 C338 C337 122.2(11)
C340 C339 C338 118.4(10)
C340 C339 C345 120.3(12)
C338 C339 C345 121.3(12)
C339 C340 C341 121.4(11)
C340 C341 C336 118.4(10)
C340 C341 C348 119.9(10)
C336 C341 C348 121.6(9)
C337 C342 C344 110.6(9)
C337 C342 C343 113.2(10)
C344 C342 C343 110.3(10)
C346 C345 C347 125.4(12)
C346 C345 C339 115.9(11)
C347 C345 C339 113.7(11)
C350 C348 C349 111.0(9)
C350 C348 C341 109.5(9)
C349 C348 C341 113.3(9)
C3S C2S C1S 113(3)
C4S C3S C2S 116(3)
C3S C4S C5S 113(3)
C6S C5S C4S 115(3)
C5S C6S C7S 113(3)
C1X C2X C3X 114(3)
C4X C3X C2X 115(3)
C5X C4X C3X 112(3)
C6X C5X C4X 116(3)
C5X C6X C7X 114(3)

loop_
_geom_bond_atom_site_label_1
_geom_bond_atom_site_label_2
_geom_bond_distance
Mo1 C1 1.924(11)
Mo1 N2 1.965(9)
Mo1 N1 1.968(9)
Mo1 N3 1.996(8)
Mo1 C2 2.232(12)
Mo1 N4 2.263(9)
N1 C115 1.402(13)
N1 C3 1.458(13)
N2 C215 1.437(13)
N2 C5 1.493(13)
N3 C315 1.421(12)
N3 C7 1.496(12)
N4 C6 1.452(13)
N4 C8 1.479(13)
N4 C4 1.483(13)
C1 C2 1.429(15)
C2 C120 1.529(15)
C3 C4 1.546(15)
C5 C6 1.489(14)
C7 C8 1.523(14)
C115 C116 1.392(12)
C115 C120 1.406(12)
C116 C117 1.384(12)
C117 C118 1.384(12)
C117 C121 1.501(13)
C118 C119 1.387(12)
C119 C120 1.412(12)
C119 C136 1.514(12)
C121 C126 1.384(13)
C121 C122 1.398(14)
C122 C123 1.375(14)
C122 C127 1.529(16)
C123 C124 1.380(16)
C124 C125 1.362(15)
C124 C130 1.603(16)
C125 C126 1.399(14)
C126 C133 1.545(15)
C127 C129 1.480(17)
C127 C128 1.539(18)
C130 C131 1.47(2)
C130 C132 1.504(19)
C133 C134 1.491(15)
C133 C135 1.497(16)
C136 C137 1.384(12)
C136 C141 1.406(12)
C137 C138 1.382(12)
C137 C142 1.526(13)
C138 C139 1.387(13)
C139 C140 1.382(14)
C139 C145 1.540(14)
C140 C141 1.393(13)
C141 C148 1.548(13)
C142 C143 1.539(12)
C142 C144 1.546(12)
C145 C146 1.390(15)
C145 C147 1.436(15)
C148 C150 1.502(14)
C148 C149 1.515(14)
C215 C216 1.380(12)
C215 C220 1.393(11)
C216 C217 1.380(11)
C217 C218 1.395(12)
C217 C221 1.510(12)
C218 C219 1.381(12)
C219 C220 1.390(12)
C219 C236 1.502(12)
C221 C226 1.393(12)
C221 C222 1.403(13)
C222 C223 1.382(13)
C222 C227 1.526(14)
C223 C224 1.391(14)
C224 C225 1.382(14)
C224 C230 1.587(15)
C225 C226 1.391(13)
C226 C233 1.545(13)
C227 C229 1.484(15)
C227 C228 1.542(16)
C230 C231 1.462(18)
C230 C232 1.518(18)
C233 C235 1.505(13)
C233 C234 1.510(14)
C236 C237 1.379(12)
C236 C241 1.407(12)
C237 C238 1.381(13)
C237 C242 1.516(13)
C238 C239 1.372(13)
C239 C240 1.374(14)
C239 C245 1.544(15)
C240 C241 1.412(13)
C241 C248 1.543(14)
C242 C244 1.530(14)
C242 C243 1.545(13)
C245 C246 1.421(15)
C245 C247 1.427(16)
C248 C250 1.520(15)
C248 C249 1.524(14)
C315 C316 1.395(11)
C315 C320 1.405(11)
C316 C317 1.383(11)
C317 C318 1.387(11)
C317 C321 1.504(11)
C318 C319 1.385(11)
C319 C320 1.392(11)
C319 C336 1.500(11)
C321 C326 1.391(11)
C321 C322 1.403(11)
C322 C323 1.382(12)
C322 C327 1.528(12)
C323 C324 1.398(12)
C324 C325 1.367(12)
C324 C330 1.579(13)
C325 C326 1.390(12)
C326 C333 1.535(12)
C327 C329 1.488(13)
C327 C328 1.543(13)
C330 C332 1.487(14)
C330 C331 1.499(15)
C333 C334 1.489(13)
C333 C335 1.502(12)
C336 C337 1.376(12)
C336 C341 1.411(12)
C337 C338 1.386(12)
C337 C342 1.516(12)
C338 C339 1.380(13)
C339 C340 1.374(13)
C339 C345 1.528(14)
C340 C341 1.404(12)
C341 C348 1.542(12)
C342 C344 1.545(13)
C342 C343 1.559(13)
C345 C346 1.360(14)
C345 C347 1.447(14)
C348 C350 1.527(13)
C348 C349 1.538(12)
C1S C2S 1.48(2)
C2S C3S 1.47(2)
C3S C4S 1.46(2)
C4S C5S 1.46(2)
C5S C6S 1.46(2)
C6S C7S 1.48(2)
C1X C2X 1.46(2)
C2X C3X 1.46(2)
C3X C4X 1.46(2)
C4X C5X 1.46(2)
C5X C6X 1.46(2)
C6X C7X 1.46(2)
